data_4508135
loop_
_publ_author_name
'Lemmerer, Andreas'
'Adsmond, Daniel A.'
'Esterhuysen, Catharine'
'Bernstein, Joel'

_publ_section_title
;
 Polymorphic Co-crystals from Polymorphic Co-crystal Formers: Competition
 between Carboxylic Acid...Pyridine and Phenol...Pyridine Hydrogen Bonds
;
_journal_issue 9
_journal_name_full 'Crystal Growth &amp; Design'
_journal_page_first 3935
_journal_paper_doi 10.1021/cg4006357
_journal_volume 13
_journal_year 2013
_chemical_formula_moiety 'C13 H9 N, C7 H6 O3'
_chemical_formula_sum 'C20 H15 N O3'
_chemical_formula_weight 317.33
_chemical_name_systematic
;
 (3-hydroxybenzoic acid).(acridine) Form II
;
_space_group_IT_number 2
_symmetry_cell_setting triclinic
_symmetry_space_group_name_Hall '-P 1'
_symmetry_space_group_name_H-M 'P -1'
_atom_sites_solution_hydrogens geom
_atom_sites_solution_primary direct
_atom_sites_solution_secondary difmap
_audit_conform_dict_location ftp://ftp.iucr.org/pub/cif_core.dic
_audit_conform_dict_name cif_core.dic
_audit_conform_dict_version 2.3
_audit_creation_date 2009-03-03T17:27:06-00:00
_audit_creation_method 'WinGX routine CIF_UPDATE'
_cell_angle_alpha 72.937(5)
_cell_angle_beta 75.915(5)
_cell_angle_gamma 80.609(5)
_cell_formula_units_Z 2
_cell_length_a 7.0913(18)
_cell_length_b 9.287(2)
_cell_length_c 12.972(3)
_cell_measurement_reflns_used 1001
_cell_measurement_temperature 293(2)
_cell_measurement_theta_max 25.74
_cell_measurement_theta_min 2.31
_cell_volume 788.3(3)
_computing_cell_refinement 'Bruker SAINT+, Bruker (1999)'
_computing_data_collection 'Bruker SMART, Bruker (1998)'
_computing_data_reduction 'Bruker SAINT+'
_computing_molecular_graphics
;
Ortep-3 for Windows (Farrugia, 1997) and DIAMOND (Brandenburg, 1999)
;
_computing_publication_material
;
WinGX publication routines (Farrugia, 1999) and PLATON (Spek, 2009)
;
_computing_structure_refinement 'SHELXL-97 (Sheldrick, 2008)'
_computing_structure_solution 'SHELXS-97 (Sheldrick, 2008)'
_diffrn_ambient_temperature 293(2)
_diffrn_measured_fraction_theta_full 0.979
_diffrn_measured_fraction_theta_max 0.979
_diffrn_measurement_device_type 'Bruker SMART 1K CCD area detector'
_diffrn_measurement_method '\w scans'
_diffrn_radiation_monochromator graphite
_diffrn_radiation_type MoK\a
_diffrn_radiation_wavelength 0.71073
_diffrn_reflns_av_R_equivalents 0.0222
_diffrn_reflns_av_unetI/netI 0.0471
_diffrn_reflns_limit_h_max 8
_diffrn_reflns_limit_h_min -8
_diffrn_reflns_limit_k_max 11
_diffrn_reflns_limit_k_min -11
_diffrn_reflns_limit_l_max 10
_diffrn_reflns_limit_l_min -15
_diffrn_reflns_number 4338
_diffrn_reflns_theta_full 25.5
_diffrn_reflns_theta_max 25.5
_diffrn_reflns_theta_min 1.68
_diffrn_standards_number 0
_exptl_absorpt_coefficient_mu 0.09
_exptl_absorpt_correction_T_max 0.99
_exptl_absorpt_correction_T_min 0.93
_exptl_absorpt_correction_type multi-scan
_exptl_absorpt_process_details 'SADABS (Sheldrick, 1996)'
_exptl_crystal_colour yellow
_exptl_crystal_density_diffrn 1.337
_exptl_crystal_density_method 'not measured'
_exptl_crystal_description plate
_exptl_crystal_F_000 332
_exptl_crystal_size_max 0.5
_exptl_crystal_size_mid 0.3
_exptl_crystal_size_min 0.2
_refine_diff_density_max 0.152
_refine_diff_density_min -0.198
_refine_diff_density_rms 0.047
_refine_ls_extinction_method none
_refine_ls_goodness_of_fit_ref 0.908
_refine_ls_hydrogen_treatment constr
_refine_ls_matrix_type full
_refine_ls_number_parameters 219
_refine_ls_number_reflns 2873
_refine_ls_number_restraints 0
_refine_ls_restrained_S_all 0.908
_refine_ls_R_factor_all 0.0912
_refine_ls_R_factor_gt 0.0452
_refine_ls_shift/su_max 0
_refine_ls_shift/su_mean 0
_refine_ls_structure_factor_coef Fsqd
_refine_ls_weighting_details 'calc w=1/[\s^2^(Fo^2^)+(0.0768P)^2^] where P=(Fo^2^+2Fc^2^)/3'
_refine_ls_weighting_scheme calc
_refine_ls_wR_factor_gt 0.113
_refine_ls_wR_factor_ref 0.1356
_reflns_number_gt 1563
_reflns_number_total 2873
_reflns_threshold_expression >2sigma(I)
_cod_data_source_file cg4006357_si_002.cif
_cod_data_source_block 1(II)
_cod_depositor_comments
;
The following automatic conversions were performed:

'_symmetry_cell_setting' value 'Triclinic' changed to 'triclinic'
according to /home/saulius/struct/CIF-dictionaries/cif_core.dic
dictionary named 'cif_core.dic' version 2.4.2 from 2011-04-26.

Automatic conversion script
Id: cif_fix_values 1891 2012-01-12 08:04:46Z andrius 
;
_cod_original_sg_symbol_H-M P-1
_cod_database_code 4508135

loop_
_symmetry_equiv_pos_as_xyz
'x, y, z'
'-x, -y, -z'

loop_
_atom_site_label
_atom_site_type_symbol
_atom_site_fract_x
_atom_site_fract_y
_atom_site_fract_z
_atom_site_U_iso_or_equiv
_atom_site_adp_type
_atom_site_occupancy
_atom_site_symmetry_multiplicity
_atom_site_calc_flag
_atom_site_refinement_flags
C1 C 0.5878(3) 0.3166(2) 0.07599(16) 0.0494(5) Uani 1 1 d .
C2 C 0.4633(3) 0.3160(2) 0.17706(16) 0.0459(5) Uani 1 1 d .
H2 H 0.4958 0.3616 0.2245 0.055 Uiso 1 1 calc R
C3 C 0.2908(3) 0.2477(2) 0.20753(16) 0.0480(5) Uani 1 1 d .
C4 C 0.2439(3) 0.1793(2) 0.13685(17) 0.0560(6) Uani 1 1 d .
H4 H 0.1284 0.1335 0.1565 0.067 Uiso 1 1 calc R
C5 C 0.3691(4) 0.1793(3) 0.03703(18) 0.0660(7) Uani 1 1 d .
H5 H 0.3373 0.1323 -0.0098 0.079 Uiso 1 1 calc R
C6 C 0.5395(4) 0.2475(3) 0.00547(17) 0.0639(7) Uani 1 1 d .
H6 H 0.6218 0.2474 -0.0623 0.077 Uiso 1 1 calc R
C7 C 0.7694(3) 0.3936(2) 0.04476(17) 0.0557(6) Uani 1 1 d .
O1 O 0.8749(3) 0.3949(2) -0.05156(13) 0.0758(5) Uani 1 1 d .
H1 H 0.9716 0.4391 -0.0618 0.114 Uiso 1 1 calc R
O2 O 0.8133(2) 0.45363(18) 0.10916(13) 0.0707(5) Uani 1 1 d .
O3 O 0.1622(2) 0.24429(17) 0.30412(12) 0.0620(5) Uani 1 1 d .
H3 H 0.2051 0.2847 0.3408 0.093 Uiso 1 1 calc R
C8 C 0.2707(3) 0.2808(2) 0.54775(16) 0.0406(5) Uani 1 1 d .
C9 C 0.2853(3) 0.1207(2) 0.56624(18) 0.0530(6) Uani 1 1 d .
H9 H 0.2898 0.0796 0.5083 0.064 Uiso 1 1 calc R
C10 C 0.2926(3) 0.0284(2) 0.66810(19) 0.0623(7) Uani 1 1 d .
H10 H 0.3017 -0.0759 0.679 0.075 Uiso 1 1 calc R
C11 C 0.2866(4) 0.0863(3) 0.75752(19) 0.0648(7) Uani 1 1 d .
H11 H 0.2913 0.0206 0.8267 0.078 Uiso 1 1 calc R
C12 C 0.2741(3) 0.2374(3) 0.74319(17) 0.0564(6) Uani 1 1 d .
H12 H 0.2708 0.2748 0.8028 0.068 Uiso 1 1 calc R
C13 C 0.2660(3) 0.3399(2) 0.63844(16) 0.0428(5) Uani 1 1 d .
C14 C 0.2521(3) 0.4963(2) 0.61942(16) 0.0454(5) Uani 1 1 d .
H14 H 0.2495 0.538 0.6768 0.054 Uiso 1 1 calc R
C15 C 0.2419(3) 0.5906(2) 0.51535(16) 0.0395(5) Uani 1 1 d .
C16 C 0.2257(3) 0.7510(2) 0.49117(18) 0.0513(6) Uani 1 1 d .
H16 H 0.2231 0.7969 0.5464 0.062 Uiso 1 1 calc R
C17 C 0.2142(3) 0.8375(2) 0.38860(19) 0.0557(6) Uani 1 1 d .
H17 H 0.2039 0.9424 0.3736 0.067 Uiso 1 1 calc R
C18 C 0.2178(3) 0.7692(2) 0.30426(18) 0.0553(6) Uani 1 1 d .
H18 H 0.2105 0.8301 0.234 0.066 Uiso 1 1 calc R
C19 C 0.2315(3) 0.6170(2) 0.32349(16) 0.0483(5) Uani 1 1 d .
H19 H 0.2315 0.5745 0.2669 0.058 Uiso 1 1 calc R
C20 C 0.2460(3) 0.5221(2) 0.42954(15) 0.0393(5) Uani 1 1 d .
N1 N 0.2606(2) 0.36991(17) 0.44661(12) 0.0418(4) Uani 1 1 d .

loop_
_atom_site_aniso_label
_atom_site_aniso_U_11
_atom_site_aniso_U_22
_atom_site_aniso_U_33
_atom_site_aniso_U_23
_atom_site_aniso_U_13
_atom_site_aniso_U_12
C1 0.0623(15) 0.0421(12) 0.0379(12) -0.0090(9) -0.0076(10) 0.0043(10)
C2 0.0589(14) 0.0401(12) 0.0396(11) -0.0134(9) -0.0109(10) -0.0015(10)
C3 0.0648(15) 0.0385(12) 0.0390(12) -0.0095(9) -0.0103(11) -0.0024(10)
C4 0.0756(17) 0.0489(13) 0.0477(13) -0.0126(10) -0.0183(12) -0.0095(11)
C5 0.100(2) 0.0594(15) 0.0465(14) -0.0195(11) -0.0211(14) -0.0109(14)
C6 0.092(2) 0.0598(15) 0.0362(12) -0.0164(11) -0.0069(12) -0.0001(14)
C7 0.0623(16) 0.0563(14) 0.0388(13) -0.0119(11) -0.0018(11) 0.0070(12)
O1 0.0739(13) 0.0984(14) 0.0520(10) -0.0276(9) 0.0071(9) -0.0162(10)
O2 0.0705(12) 0.0897(13) 0.0547(10) -0.0300(9) -0.0026(8) -0.0114(9)
O3 0.0701(11) 0.0713(11) 0.0504(9) -0.0266(8) 0.0003(8) -0.0237(8)
C8 0.0348(11) 0.0462(12) 0.0423(12) -0.0144(9) -0.0069(9) -0.0049(9)
C9 0.0601(15) 0.0456(13) 0.0594(14) -0.0197(11) -0.0182(12) -0.0031(10)
C10 0.0785(18) 0.0440(13) 0.0655(16) -0.0086(12) -0.0276(13) -0.0006(12)
C11 0.0803(18) 0.0596(16) 0.0515(14) -0.0030(12) -0.0243(13) -0.0040(13)
C12 0.0656(16) 0.0601(15) 0.0455(13) -0.0132(11) -0.0169(11) -0.0047(12)
C13 0.0394(12) 0.0484(12) 0.0422(12) -0.0154(10) -0.0075(9) -0.0044(9)
C14 0.0442(13) 0.0540(13) 0.0446(12) -0.0230(10) -0.0075(10) -0.0076(10)
C15 0.0332(11) 0.0448(12) 0.0420(12) -0.0150(9) -0.0042(9) -0.0072(9)
C16 0.0548(14) 0.0491(14) 0.0554(14) -0.0231(11) -0.0065(11) -0.0112(10)
C17 0.0578(15) 0.0425(13) 0.0636(15) -0.0130(11) -0.0050(12) -0.0091(11)
C18 0.0573(15) 0.0527(14) 0.0487(14) -0.0055(11) -0.0062(11) -0.0075(11)
C19 0.0526(14) 0.0495(13) 0.0423(12) -0.0130(10) -0.0059(10) -0.0082(10)
C20 0.0325(11) 0.0453(12) 0.0397(11) -0.0137(9) -0.0019(8) -0.0072(9)
N1 0.0445(10) 0.0434(10) 0.0395(10) -0.0146(8) -0.0066(8) -0.0060(8)

loop_
_atom_type_symbol
_atom_type_description
_atom_type_scat_dispersion_real
_atom_type_scat_dispersion_imag
_atom_type_scat_source
C C 0.0033 0.0016 'International Tables Vol C Tables 4.2.6.8 and 6.1.1.4'
H H 0 0 'International Tables Vol C Tables 4.2.6.8 and 6.1.1.4'
N N 0.0061 0.0033 'International Tables Vol C Tables 4.2.6.8 and 6.1.1.4'
O O 0.0106 0.006 'International Tables Vol C Tables 4.2.6.8 and 6.1.1.4'

loop_
_geom_angle_atom_site_label_1
_geom_angle_atom_site_label_2
_geom_angle_atom_site_label_3
_geom_angle
C2 C1 C6 119.7(2)
C2 C1 C7 119.02(19)
C6 C1 C7 121.3(2)
C3 C2 C1 120.34(19)
C3 C2 H2 119.8
C1 C2 H2 119.8
O3 C3 C4 117.1(2)
O3 C3 C2 123.39(18)
C4 C3 C2 119.5(2)
C5 C4 C3 119.8(2)
C5 C4 H4 120.1
C3 C4 H4 120.1
C6 C5 C4 121.3(2)
C6 C5 H5 119.3
C4 C5 H5 119.3
C5 C6 C1 119.3(2)
C5 C6 H6 120.3
C1 C6 H6 120.3
O2 C7 O1 123.1(2)
O2 C7 C1 120.92(19)
O1 C7 C1 115.9(2)
C7 O1 H1 109.5
C3 O3 H3 109.5
N1 C8 C9 119.05(17)
N1 C8 C13 122.60(17)
C9 C8 C13 118.35(18)
C10 C9 C8 120.15(19)
C10 C9 H9 119.9
C8 C9 H9 119.9
C9 C10 C11 121.6(2)
C9 C10 H10 119.2
C11 C10 H10 119.2
C12 C11 C10 120.1(2)
C12 C11 H11 120
C10 C11 H11 120
C11 C12 C13 121.0(2)
C11 C12 H12 119.5
C13 C12 H12 119.5
C14 C13 C12 123.24(19)
C14 C13 C8 117.87(18)
C12 C13 C8 118.89(18)
C15 C14 C13 120.46(18)
C15 C14 H14 119.8
C13 C14 H14 119.8
C14 C15 C16 123.01(18)
C14 C15 C20 118.04(18)
C16 C15 C20 118.94(18)
C17 C16 C15 120.56(19)
C17 C16 H16 119.7
C15 C16 H16 119.7
C16 C17 C18 120.2(2)
C16 C17 H17 119.9
C18 C17 H17 119.9
C19 C18 C17 121.4(2)
C19 C18 H18 119.3
C17 C18 H18 119.3
C18 C19 C20 120.22(19)
C18 C19 H19 119.9
C20 C19 H19 119.9
N1 C20 C19 119.12(17)
N1 C20 C15 122.21(17)
C19 C20 C15 118.67(18)
C8 N1 C20 118.82(16)

loop_
_geom_bond_atom_site_label_1
_geom_bond_atom_site_label_2
_geom_bond_distance
C1 C2 1.390(3)
C1 C6 1.391(3)
C1 C7 1.487(3)
C2 C3 1.388(3)
C2 H2 0.93
C3 O3 1.354(2)
C3 C4 1.383(3)
C4 C5 1.380(3)
C4 H4 0.93
C5 C6 1.373(3)
C5 H5 0.93
C6 H6 0.93
C7 O2 1.250(2)
C7 O1 1.288(2)
O1 H1 0.82
O3 H3 0.82
C8 N1 1.342(2)
C8 C9 1.425(3)
C8 C13 1.429(3)
C9 C10 1.356(3)
C9 H9 0.93
C10 C11 1.404(3)
C10 H10 0.93
C11 C12 1.351(3)
C11 H11 0.93
C12 C13 1.420(3)
C12 H12 0.93
C13 C14 1.391(3)
C14 C15 1.388(3)
C14 H14 0.93
C15 C16 1.421(3)
C15 C20 1.427(3)
C16 C17 1.352(3)
C16 H16 0.93
C17 C18 1.410(3)
C17 H17 0.93
C18 C19 1.353(3)
C18 H18 0.93
C19 C20 1.417(3)
C19 H19 0.93
C20 N1 1.356(2)

loop_
_geom_hbond_atom_site_label_D
_geom_hbond_atom_site_label_H
_geom_hbond_atom_site_label_A
_geom_hbond_distance_DH
_geom_hbond_distance_HA
_geom_hbond_distance_DA
_geom_hbond_angle_DHA
_geom_hbond_site_symmetry_A
O1 H1 O2 0.82 1.84 2.649(2) 171 2_765
O3 H3 N1 0.82 1.92 2.725(2) 169 .
C17 H17 O3 0.93 2.67 3.595(3) 172 1_565
C9 H9 O3 0.93 2.92 3.531(3) 125 .
C19 H19 O3 0.93 3.06 3.663(3) 124 .

loop_
_geom_torsion_atom_site_label_1
_geom_torsion_atom_site_label_2
_geom_torsion_atom_site_label_3
_geom_torsion_atom_site_label_4
_geom_torsion
C6 C1 C2 C3 -0.4(3)
C7 C1 C2 C3 178.70(18)
C1 C2 C3 O3 -179.31(18)
C1 C2 C3 C4 0.3(3)
O3 C3 C4 C5 179.86(19)
C2 C3 C4 C5 0.2(3)
C3 C4 C5 C6 -0.7(3)
C4 C5 C6 C1 0.6(4)
C2 C1 C6 C5 -0.1(3)
C7 C1 C6 C5 -179.1(2)
C2 C1 C7 O2 1.9(3)
C6 C1 C7 O2 -179.0(2)
C2 C1 C7 O1 -177.6(2)
C6 C1 C7 O1 1.5(3)
N1 C8 C9 C10 -178.98(19)
C13 C8 C9 C10 0.6(3)
C8 C9 C10 C11 -0.2(3)
C9 C10 C11 C12 -0.3(4)
C10 C11 C12 C13 0.2(3)
C11 C12 C13 C14 179.6(2)
C11 C12 C13 C8 0.2(3)
N1 C8 C13 C14 -0.5(3)
C9 C8 C13 C14 179.90(18)
N1 C8 C13 C12 178.96(19)
C9 C8 C13 C12 -0.6(3)
C12 C13 C14 C15 -179.09(18)
C8 C13 C14 C15 0.3(3)
C13 C14 C15 C16 179.42(17)
C13 C14 C15 C20 0.1(3)
C14 C15 C16 C17 -179.26(19)
C20 C15 C16 C17 0.0(3)
C15 C16 C17 C18 0.1(3)
C16 C17 C18 C19 0.4(3)
C17 C18 C19 C20 -1.0(3)
C18 C19 C20 N1 -179.67(17)
C18 C19 C20 C15 1.2(3)
C14 C15 C20 N1 -0.5(3)
C16 C15 C20 N1 -179.80(17)
C14 C15 C20 C19 178.65(18)
C16 C15 C20 C19 -0.7(3)
C9 C8 N1 C20 179.76(16)
C13 C8 N1 C20 0.2(3)
C19 C20 N1 C8 -178.78(18)
C15 C20 N1 C8 0.3(3)
